data_7117930
loop_
_publ_author_name
'Clement Camp'
'Lucile Chatelain'
'Christos E. Kefalidis'
'Jacques Pecaut'
'Laurent Maron'
'Marinella Mazzanti'

_publ_section_title
;
 CO2 conversion to isocyanate via multiple N-Si bond cleavage at a bulky
 uranium(III) complex
;
_journal_name_full Chem.Commun.
_journal_page_first 15454
_journal_paper_doi 10.1039/C5cc06707C
_journal_volume 51
_journal_year 2015
_chemical_formula_sum 'C32 H78 K N5 O8 Si6 U'
_chemical_formula_weight 1106.66
_chemical_name_systematic
; 
 ? 
;
_space_group_crystal_system monoclinic
_space_group_IT_number 11
_space_group_name_Hall '-P 2yb'
_space_group_name_H-M_alt 'P 1 21/m 1'
_symmetry_space_group_name_Hall '-P 2yb'
_symmetry_space_group_name_H-M 'P 1 21/m 1'
_atom_sites_solution_hydrogens geom
_audit_creation_method SHELXL-2013
_audit_update_record
;
2015-08-05 deposited with the CCDC.
2015-08-27 downloaded from the CCDC.
;
_cell_angle_alpha 90
_cell_angle_beta 111.687(2)
_cell_angle_gamma 90
_cell_formula_units_Z 2
_cell_length_a 11.5823(2)
_cell_length_b 17.9907(5)
_cell_length_c 14.1292(3)
_cell_measurement_reflns_used 15568
_cell_measurement_temperature 150(2)
_cell_measurement_theta_max 26.3680
_cell_measurement_theta_min 3.6300
_cell_volume 2735.76(11)
_computing_cell_refinement
;
Agilent Technologies, (2014), CrysAlisPro Software system, 
version 1.171. 37.35, Agilent Technologies UK Ltd, Oxford, UK
;
_computing_data_collection
;
Agilent Technologies, (2014), CrysAlisPro Software system, 
version 1.171.37.35, Agilent Technologies UK Ltd, Oxford, UK
;
_computing_data_reduction
;
Agilent Technologies, (2014), CrysAlisPro Software system, 
version 1.171. 37.35, Agilent Technologies UK Ltd, Oxford, UK
;
_computing_molecular_graphics
;
Mercury 3.5 New software for searching the Cambridge Structural Database 
and visualizing crystal structures (I.J. Bruno, J.C. Cole, P.R. Edgington, 
M. Kessler, C.F. Macrae, P. McCabe, J. Pearson, R. Taylor, 
Acta Cryst., 2002, B58, 389-397)
;
_computing_publication_material
;
SHELXL-2013 
(Sheldrick, Acta Cryst. A64, 112-122)
;
_computing_structure_refinement
;
OLEX2: a complete structure solution, refinement and analysis program 
(O. V. Dolomanov, L. J. Bourhis, R. J. Gildea, J. A. K. Howard and 
H. Puschmann. J. Appl. Cryst. 2009, 42, 339-34).
;
_computing_structure_solution
;
SUPERFLIP program (Palatinus, L. & Chapuis, G. J. Appl. Cryst., 2007,
 40, 786-790)
;
_diffrn_ambient_temperature 150(2)
_diffrn_detector_area_resol_mean 15.9653
_diffrn_measured_fraction_theta_full 0.997
_diffrn_measured_fraction_theta_max 0.998
_diffrn_measurement_details
;
  1 omega    8.00   81.00   1.0000    4.0000
omega____ theta____ kappa____ phi______ frames
    -       25.5614 -124.0000   30.0000 73

  2 omega  -49.00   42.00   1.0000    4.0000
omega____ theta____ kappa____ phi______ frames
    -      -27.2801   57.0000  -90.0000 91

  3 omega  -27.00   36.00   1.0000    4.0000
omega____ theta____ kappa____ phi______ frames
    -      -27.2801   57.0000   60.0000 63

  4 omega  -97.00    3.00   1.0000    4.0000
omega____ theta____ kappa____ phi______ frames
    -      -27.2801  -77.0000  -90.0000 100

  5 omega  -84.00  -21.00   1.0000    4.0000
omega____ theta____ kappa____ phi______ frames
    -      -27.2801  124.0000  110.0000 63

  6 omega  -71.00    3.00   1.0000    4.0000
omega____ theta____ kappa____ phi______ frames
    -      -27.2801  -77.0000  150.0000 74

  7 omega  -84.00   28.00   1.0000    4.0000
omega____ theta____ kappa____ phi______ frames
    -      -27.2801    0.0000 -120.0000 112

  8 omega  -78.00    3.00   1.0000    4.0000
omega____ theta____ kappa____ phi______ frames
    -      -27.2801  -77.0000   30.0000 81

  9 omega  -96.00   10.00   1.0000    4.0000
omega____ theta____ kappa____ phi______ frames
    -      -27.2801  -19.0000   90.0000 106

 10 omega    0.00   74.00   1.0000    4.0000
omega____ theta____ kappa____ phi______ frames
    -       25.5614   37.0000 -150.0000 74

 11 omega -103.00  -34.00   1.0000    4.0000
omega____ theta____ kappa____ phi______ frames
    -      -27.2801 -179.0000   30.0000 69

 12 omega  -96.00   -6.00   1.0000    4.0000
omega____ theta____ kappa____ phi______ frames
    -      -27.2801  -57.0000   60.0000 90

;
_diffrn_measurement_device_type 'Xcalibur, Sapphire3'
_diffrn_measurement_method '\w scans'
_diffrn_radiation_type MoK\a
_diffrn_radiation_wavelength 0.71073
_diffrn_reflns_av_R_equivalents 0.0509
_diffrn_reflns_av_unetI/netI 0.0297
_diffrn_reflns_laue_measured_fraction_full 0.997
_diffrn_reflns_laue_measured_fraction_max 0.998
_diffrn_reflns_limit_h_max 16
_diffrn_reflns_limit_h_min -16
_diffrn_reflns_limit_k_max 25
_diffrn_reflns_limit_k_min -25
_diffrn_reflns_limit_l_max 20
_diffrn_reflns_limit_l_min -20
_diffrn_reflns_number 67035
_diffrn_reflns_point_group_measured_fraction_full 0.997
_diffrn_reflns_point_group_measured_fraction_max 0.998
_diffrn_reflns_theta_full 25.242
_diffrn_reflns_theta_max 30.508
_diffrn_reflns_theta_min 3.521
_exptl_absorpt_coefficient_mu 3.216
_exptl_absorpt_correction_T_max 1.00000
_exptl_absorpt_correction_T_min 0.76424
_exptl_absorpt_correction_type multi-scan
_exptl_absorpt_process_details
;
CrysAlisPro, Agilent Technologies,
Version 1.171.36.24 (release 03-12-2012 CrysAlis171 .NET)
(compiled Dec  3 2012,18:21:49)
Empirical absorption correction using spherical harmonics,
 implemented in SCALE3 ABSPACK scaling algorithm.
;
_exptl_crystal_colour 'translucent colourless'
_exptl_crystal_density_diffrn 1.343
_exptl_crystal_description block
_exptl_crystal_F_000 1128
_exptl_crystal_size_max 0.480
_exptl_crystal_size_mid 0.371
_exptl_crystal_size_min 0.246
_refine_diff_density_max 1.274
_refine_diff_density_min -0.994
_refine_diff_density_rms 0.071
_refine_ls_extinction_coef .
_refine_ls_extinction_method none
_refine_ls_goodness_of_fit_ref 1.091
_refine_ls_hydrogen_treatment constr
_refine_ls_matrix_type full
_refine_ls_number_parameters 466
_refine_ls_number_reflns 8579
_refine_ls_number_restraints 108
_refine_ls_restrained_S_all 1.097
_refine_ls_R_factor_all 0.0493
_refine_ls_R_factor_gt 0.0353
_refine_ls_shift/su_max 0.001
_refine_ls_shift/su_mean 0.000
_refine_ls_structure_factor_coef Fsqd
_refine_ls_weighting_details 'w=1/[\s^2^(Fo^2^)+(0.0237P)^2^+1.9876P] where P=(Fo^2^+2Fc^2^)/3'
_refine_ls_weighting_scheme calc
_refine_ls_wR_factor_gt 0.0673
_refine_ls_wR_factor_ref 0.0718
_reflns_Friedel_coverage 0.000
_reflns_friedel_fraction_full .
_reflns_friedel_fraction_max .
_reflns_number_gt 7176
_reflns_number_total 8579
_reflns_threshold_expression 'I > 2\s(I)'
_cod_data_source_file c5cc06707c2.cif
_cod_data_source_block cc720_2
_cod_original_cell_volume 2735.75(11)
_cod_database_code 7117930
_shelx_space_group_comment
; 
The symmetry employed for this shelxl refinement is uniquely defined 
by the following loop, which should always be used as a source of 
symmetry information in preference to the above space-group names. 
They are only intended as comments. 
;
_shelx_estimated_absorpt_t_min 0.307
_shelx_estimated_absorpt_t_max 0.505
_shelxl_version_number 2013-4

loop_
_space_group_symop_operation_xyz
'x, y, z'
'-x, y+1/2, -z'
'-x, -y, -z'
'x, -y-1/2, z'

loop_
_atom_site_label
_atom_site_type_symbol
_atom_site_fract_x
_atom_site_fract_y
_atom_site_fract_z
_atom_site_U_iso_or_equiv
_atom_site_adp_type
_atom_site_occupancy
_atom_site_site_symmetry_order
_atom_site_calc_flag
_atom_site_refinement_flags_posn
_atom_site_refinement_flags_adp
_atom_site_refinement_flags_occupancy
_atom_site_disorder_assembly
_atom_site_disorder_group
U1 U 0.69414(2) 0.7500 0.70048(2) 0.04188(5) Uani 1 2 d S T P A .
N1 N 0.8019(2) 0.64185(16) 0.7408(2) 0.0606(7) Uani 1 1 d . . . . .
Si1 Si 0.94066(15) 0.63381(11) 0.71004(14) 0.0552(4) Uani 0.5 1 d . . P A -1
C1 C 0.9102(15) 0.5716(15) 0.5953(14) 0.079(4) Uani 0.5 1 d . . P A -1
H1A H 0.8837 0.5225 0.6093 0.118 Uiso 0.5 1 calc R U P A -1
H1B H 0.9864 0.5667 0.5810 0.118 Uiso 0.5 1 calc R U P A -1
H1C H 0.8447 0.5935 0.5361 0.118 Uiso 0.5 1 calc R U P A -1
C2 C 1.0784(8) 0.5955(7) 0.8184(9) 0.084(3) Uani 0.5 1 d . . P A -1
H2A H 1.0874 0.6220 0.8814 0.126 Uiso 0.5 1 calc R U P A -1
H2B H 1.1539 0.6022 0.8033 0.126 Uiso 0.5 1 calc R U P A -1
H2C H 1.0656 0.5424 0.8268 0.126 Uiso 0.5 1 calc R U P A -1
C3 C 0.9908(6) 0.7245(4) 0.6776(6) 0.073(2) Uani 0.5 1 d . . P A -1
H3A H 0.9297 0.7422 0.6129 0.109 Uiso 0.5 1 calc R U P A -1
H3B H 1.0718 0.7189 0.6711 0.109 Uiso 0.5 1 calc R U P A -1
H3C H 0.9977 0.7605 0.7315 0.109 Uiso 0.5 1 calc R U P A -1
Si2 Si 0.7726(2) 0.56997(17) 0.8068(2) 0.1015(10) Uani 0.5 1 d . . P A -1
C4 C 0.8022(16) 0.4735(9) 0.7666(16) 0.145(7) Uani 0.5 1 d . . P A -1
H4A H 0.7520 0.4661 0.6943 0.217 Uiso 0.5 1 calc R U P A -1
H4B H 0.7794 0.4362 0.8073 0.217 Uiso 0.5 1 calc R U P A -1
H4C H 0.8904 0.4683 0.7776 0.217 Uiso 0.5 1 calc R U P A -1
C5 C 0.856(3) 0.585(3) 0.951(2) 0.146(12) Uani 0.5 1 d . . P A -1
H5A H 0.9429 0.5976 0.9665 0.219 Uiso 0.5 1 calc R U P A -1
H5B H 0.8517 0.5386 0.9874 0.219 Uiso 0.5 1 calc R U P A -1
H5C H 0.8150 0.6248 0.9741 0.219 Uiso 0.5 1 calc R U P A -1
C6 C 0.6019(9) 0.5726(7) 0.7890(11) 0.142(6) Uani 0.5 1 d . . P A -1
H6A H 0.5727 0.6242 0.7800 0.213 Uiso 0.5 1 calc R U P A -1
H6B H 0.5913 0.5514 0.8492 0.213 Uiso 0.5 1 calc R U P A -1
H6C H 0.5537 0.5435 0.7286 0.213 Uiso 0.5 1 calc R U P A -1
Si1B Si 0.9065(2) 0.62702(16) 0.85907(19) 0.0889(8) Uani 0.5 1 d . . P A -2
C1B C 1.0437(11) 0.5734(9) 0.8533(13) 0.137(7) Uani 0.5 1 d . . P A -2
H1BA H 1.0167 0.5236 0.8261 0.205 Uiso 0.5 1 calc R U P A -2
H1BB H 1.1073 0.5693 0.9219 0.205 Uiso 0.5 1 calc R U P A -2
H1BC H 1.0782 0.5995 0.8089 0.205 Uiso 0.5 1 calc R U P A -2
C2B C 0.9778(8) 0.7141(6) 0.9247(6) 0.107(4) Uani 0.5 1 d . . P A -2
H2BA H 0.9125 0.7505 0.9183 0.160 Uiso 0.5 1 calc R U P A -2
H2BB H 1.0342 0.7340 0.8936 0.160 Uiso 0.5 1 calc R U P A -2
H2BC H 1.0246 0.7037 0.9969 0.160 Uiso 0.5 1 calc R U P A -2
C3B C 0.8497(19) 0.565(2) 0.941(2) 0.119(9) Uani 0.5 1 d . . P A -2
H3BA H 0.7884 0.5924 0.9601 0.179 Uiso 0.5 1 calc R U P A -2
H3BB H 0.9200 0.5510 1.0020 0.179 Uiso 0.5 1 calc R U P A -2
H3BC H 0.8111 0.5208 0.9021 0.179 Uiso 0.5 1 calc R U P A -2
Si2B Si 0.7528(3) 0.57259(12) 0.6508(2) 0.0850(7) Uani 0.5 1 d . . P A -2
C4B C 0.8620(18) 0.5676(16) 0.583(2) 0.123(8) Uani 0.5 1 d . . P A -2
H4BA H 0.8688 0.6166 0.5553 0.185 Uiso 0.5 1 calc R U P A -2
H4BB H 0.8311 0.5316 0.5271 0.185 Uiso 0.5 1 calc R U P A -2
H4BC H 0.9439 0.5518 0.6304 0.185 Uiso 0.5 1 calc R U P A -2
C5B C 0.7494(16) 0.4780(7) 0.7043(14) 0.125(6) Uani 0.5 1 d . . P A -2
H5BA H 0.8280 0.4689 0.7611 0.187 Uiso 0.5 1 calc R U P A -2
H5BB H 0.7380 0.4406 0.6512 0.187 Uiso 0.5 1 calc R U P A -2
H5BC H 0.6806 0.4751 0.7286 0.187 Uiso 0.5 1 calc R U P A -2
C6B C 0.5940(10) 0.5884(5) 0.5517(8) 0.096(3) Uani 0.5 1 d . . P A -2
H6BA H 0.5309 0.5748 0.5795 0.145 Uiso 0.5 1 calc R U P A -2
H6BB H 0.5836 0.5578 0.4918 0.145 Uiso 0.5 1 calc R U P A -2
H6BC H 0.5846 0.6410 0.5321 0.145 Uiso 0.5 1 calc R U P A -2
N2 N 0.4833(3) 0.7500 0.6333(3) 0.0613(10) Uani 1 2 d S T P A .
Si3 Si 0.40904(16) 0.68386(12) 0.53133(17) 0.0676(5) Uani 0.5 1 d . . P A -1
C11 C 0.5132(9) 0.6082(5) 0.5192(9) 0.098(3) Uani 0.5 1 d . . P A -1
H11A H 0.5152 0.6089 0.4504 0.147 Uiso 0.5 1 calc R U P A -1
H11B H 0.4816 0.5600 0.5313 0.147 Uiso 0.5 1 calc R U P A -1
H11C H 0.5973 0.6158 0.5693 0.147 Uiso 0.5 1 calc R U P A -1
C12 C 0.3519(6) 0.7349(11) 0.4076(5) 0.077(5) Uani 0.5 1 d . . P A -1
H12A H 0.2983 0.7761 0.4113 0.115 Uiso 0.5 1 calc R U P A -1
H12B H 0.3046 0.7009 0.3528 0.115 Uiso 0.5 1 calc R U P A -1
H12C H 0.4229 0.7546 0.3936 0.115 Uiso 0.5 1 calc R U P A -1
C13 C 0.2724(12) 0.6325(8) 0.5442(13) 0.114(5) Uani 0.5 1 d . . P A -1
H13A H 0.2082 0.6684 0.5433 0.170 Uiso 0.5 1 calc R U P A -1
H13B H 0.3003 0.6050 0.6086 0.170 Uiso 0.5 1 calc R U P A -1
H13C H 0.2380 0.5977 0.4873 0.170 Uiso 0.5 1 calc R U P A -1
Si4 Si 0.39615(18) 0.79311(16) 0.68470(17) 0.0788(6) Uani 0.5 1 d . . P A -2
C14 C 0.4837(9) 0.8754(7) 0.7579(8) 0.115(4) Uani 0.5 1 d . . P A -2
H14A H 0.4620 0.8833 0.8180 0.173 Uiso 0.5 1 calc R U P A -2
H14B H 0.4616 0.9196 0.7145 0.173 Uiso 0.5 1 calc R U P A -2
H14C H 0.5731 0.8662 0.7796 0.173 Uiso 0.5 1 calc R U P A -2
C15 C 0.3470(7) 0.7315(15) 0.7752(7) 0.106(10) Uani 0.5 1 d . . P A -2
H15A H 0.3072 0.6862 0.7394 0.159 Uiso 0.5 1 calc R U P A -2
H15B H 0.2882 0.7588 0.7973 0.159 Uiso 0.5 1 calc R U P A -2
H15C H 0.4205 0.7182 0.8347 0.159 Uiso 0.5 1 calc R U P A -2
C16 C 0.2544(12) 0.8350(9) 0.5857(11) 0.099(4) Uani 0.5 1 d . . P A -2
H16A H 0.2788 0.8634 0.5369 0.149 Uiso 0.5 1 calc R U P A -2
H16B H 0.2134 0.8680 0.6186 0.149 Uiso 0.5 1 calc R U P A -2
H16C H 0.1969 0.7953 0.5498 0.149 Uiso 0.5 1 calc R U P A -2
K1 K 0.65901(9) 0.7500 0.19043(7) 0.0579(2) Uani 1 2 d S T P . .
O21 O 0.9128(5) 0.7500 0.2989(5) 0.143(2) Uani 1 2 d S TU P B .
O22 O 0.7635(14) 0.6142(9) 0.2073(11) 0.128(5) Uani 0.5 1 d . U P B 1
O23 O 0.5026(16) 0.6249(14) 0.1366(18) 0.141(6) Uani 0.5 1 d . U P B 1
O24 O 0.4077(6) 0.7500 0.0753(5) 0.172(3) Uani 1 2 d S TU P B .
O25 O 0.5536(14) 0.8914(12) 0.1609(14) 0.118(4) Uani 0.5 1 d . U P B 2
O26 O 0.8134(11) 0.8780(9) 0.2442(11) 0.117(4) Uani 0.5 1 d . U P B 2
C21 C 0.9590(15) 0.6647(11) 0.2799(17) 0.146(6) Uani 0.5 1 d . U P B 1
H21A H 0.9666 0.6633 0.2124 0.175 Uiso 0.5 1 calc R U P B 1
H21B H 1.0423 0.6549 0.3321 0.175 Uiso 0.5 1 calc R U P B 1
C22 C 0.8740(19) 0.6055(11) 0.2843(17) 0.145(6) Uani 0.5 1 d . U P B 1
H22A H 0.9097 0.5565 0.2788 0.175 Uiso 0.5 1 calc R U P B 1
H22B H 0.8626 0.6076 0.3503 0.175 Uiso 0.5 1 calc R U P B 1
C23 C 0.691(2) 0.5498(10) 0.2040(17) 0.132(6) Uani 0.5 1 d . U P B 1
H23A H 0.6790 0.5431 0.2694 0.159 Uiso 0.5 1 calc R U P B 1
H23B H 0.7318 0.5048 0.1906 0.159 Uiso 0.5 1 calc R U P B 1
C24 C 0.563(2) 0.5633(12) 0.1149(16) 0.140(6) Uani 0.5 1 d . U P B 1
H24A H 0.5764 0.5720 0.0506 0.168 Uiso 0.5 1 calc R U P B 1
H24B H 0.5097 0.5186 0.1058 0.168 Uiso 0.5 1 calc R U P B 1
C25 C 0.388(2) 0.6333(16) 0.057(2) 0.156(7) Uani 0.5 1 d . U P B 1
H25A H 0.3344 0.5897 0.0526 0.187 Uiso 0.5 1 calc R U P B 1
H25B H 0.3993 0.6392 -0.0087 0.187 Uiso 0.5 1 calc R U P B 1
C26 C 0.3308(13) 0.7055(11) 0.0846(18) 0.159(6) Uani 0.5 1 d . U P B -1
H26A H 0.2456 0.7154 0.0357 0.190 Uiso 0.5 1 calc R U P B -1
H26B H 0.3317 0.7042 0.1549 0.190 Uiso 0.5 1 calc R U P B -1
C27 C 0.364(3) 0.8326(14) 0.078(3) 0.176(9) Uani 0.5 1 d . U P B 2
H27A H 0.2846 0.8385 0.0193 0.211 Uiso 0.5 1 calc R U P B 2
H27B H 0.3447 0.8378 0.1401 0.211 Uiso 0.5 1 calc R U P B 2
C28 C 0.443(2) 0.8968(13) 0.0757(19) 0.156(7) Uani 0.5 1 d . U P B 2
H28A H 0.4609 0.8961 0.0124 0.187 Uiso 0.5 1 calc R U P B 2
H28B H 0.3998 0.9439 0.0779 0.187 Uiso 0.5 1 calc R U P B 2
C29 C 0.6333(19) 0.9455(12) 0.1624(16) 0.120(5) Uani 0.5 1 d . U P B 2
H29A H 0.5938 0.9946 0.1602 0.144 Uiso 0.5 1 calc R U P B 2
H29B H 0.6571 0.9413 0.1021 0.144 Uiso 0.5 1 calc R U P B 2
C30 C 0.7540(16) 0.9383(9) 0.2644(14) 0.130(5) Uani 0.5 1 d . U P B 2
H30A H 0.8063 0.9835 0.2763 0.156 Uiso 0.5 1 calc R U P B 2
H30B H 0.7311 0.9293 0.3243 0.156 Uiso 0.5 1 calc R U P B 2
C31 C 0.9277(14) 0.8626(11) 0.3280(13) 0.133(5) Uani 0.5 1 d . U P B 2
H31A H 0.9107 0.8530 0.3906 0.160 Uiso 0.5 1 calc R U P B 2
H31B H 0.9842 0.9059 0.3405 0.160 Uiso 0.5 1 calc R U P B 2
C32 C 0.9874(14) 0.7955(10) 0.3017(16) 0.154(6) Uani 0.5 1 d . U P B -2
H32A H 0.9964 0.8011 0.2351 0.185 Uiso 0.5 1 calc R U P B -2
H32B H 1.0694 0.7845 0.3550 0.185 Uiso 0.5 1 calc R U P B -2
N41 N 0.7022(4) 0.7500 0.5376(3) 0.0538(9) Uani 1 2 d S T P A .
O41 O 0.6600(7) 0.7091(5) 0.3701(4) 0.130(3) Uani 0.5 1 d . . P A .
C41 C 0.6837(6) 0.7283(4) 0.4555(4) 0.063(2) Uani 0.5 1 d . . P . .
N42 N 0.6825(4) 0.7500 0.8622(3) 0.100(2) Uani 1 2 d S T P A .
O42 O 0.6761(12) 0.7137(6) 1.0197(6) 0.199(6) Uani 0.5 1 d . . P A .
C42 C 0.6785(9) 0.7273(6) 0.9395(6) 0.098(5) Uani 0.5 1 d . . P . .

loop_
_atom_site_aniso_label
_atom_site_aniso_U_11
_atom_site_aniso_U_22
_atom_site_aniso_U_33
_atom_site_aniso_U_23
_atom_site_aniso_U_13
_atom_site_aniso_U_12
U1 0.02965(7) 0.06207(10) 0.03203(7) 0.000 0.00917(5) 0.000
N1 0.0521(15) 0.0656(17) 0.0585(15) 0.0249(13) 0.0140(12) 0.0035(13)
Si1 0.0378(8) 0.0680(11) 0.0579(10) 0.0052(8) 0.0155(7) 0.0095(8)
C1 0.076(8) 0.084(8) 0.072(6) -0.007(5) 0.023(6) 0.018(7)
C2 0.043(4) 0.101(8) 0.092(7) 0.014(6) 0.006(4) 0.027(5)
C3 0.046(3) 0.094(7) 0.086(5) -0.009(4) 0.034(3) -0.001(3)
Si2 0.0739(14) 0.111(2) 0.131(2) 0.0818(19) 0.0511(15) 0.0318(14)
C4 0.129(13) 0.088(9) 0.22(2) 0.090(11) 0.072(13) 0.019(9)
C5 0.19(2) 0.17(2) 0.087(11) 0.090(13) 0.062(13) 0.050(16)
C6 0.084(6) 0.151(10) 0.211(13) 0.116(10) 0.079(8) 0.015(7)
Si1B 0.0588(12) 0.1124(19) 0.0805(14) 0.0545(14) 0.0081(11) 0.0083(12)
C1B 0.073(7) 0.146(11) 0.173(14) 0.103(11) 0.024(7) 0.023(7)
C2B 0.064(5) 0.154(10) 0.070(5) 0.028(5) -0.013(4) -0.003(5)
C3B 0.070(8) 0.163(19) 0.121(16) 0.096(13) 0.031(8) 0.039(8)
Si2B 0.0942(17) 0.0454(11) 0.1108(19) 0.0143(11) 0.0325(15) 0.0099(11)
C4B 0.16(2) 0.075(11) 0.161(17) 0.005(10) 0.085(17) 0.046(15)
C5B 0.132(12) 0.049(5) 0.195(17) 0.056(8) 0.063(11) 0.024(7)
C6B 0.099(7) 0.057(5) 0.105(7) -0.024(5) 0.004(6) -0.019(5)
N2 0.0322(17) 0.094(3) 0.056(2) 0.000 0.0133(15) 0.000
Si3 0.0371(8) 0.0656(12) 0.0848(14) -0.0015(10) 0.0046(9) -0.0109(8)
C11 0.078(6) 0.065(6) 0.124(9) -0.029(5) 0.004(6) -0.021(5)
C12 0.053(3) 0.098(16) 0.060(3) -0.010(5) -0.001(3) -0.006(5)
C13 0.059(6) 0.101(10) 0.163(15) -0.003(8) 0.021(7) -0.043(7)
Si4 0.0421(9) 0.1242(18) 0.0731(13) 0.0077(12) 0.0250(9) 0.0211(11)
C14 0.095(7) 0.145(9) 0.101(7) -0.044(7) 0.031(6) 0.045(7)
C15 0.060(4) 0.17(3) 0.103(5) 0.034(10) 0.049(4) 0.013(6)
C16 0.059(6) 0.127(12) 0.107(9) 0.010(7) 0.024(5) 0.039(7)
K1 0.0504(5) 0.0873(7) 0.0359(4) 0.000 0.0157(4) 0.000
O21 0.061(3) 0.231(8) 0.120(4) 0.000 0.016(3) 0.000
O22 0.147(11) 0.098(6) 0.121(9) 0.003(6) 0.028(7) 0.033(7)
O23 0.116(11) 0.166(12) 0.139(10) -0.011(9) 0.044(9) -0.066(9)
O24 0.081(4) 0.277(10) 0.115(4) 0.000 -0.014(3) 0.000
O25 0.112(10) 0.131(10) 0.121(9) 0.026(8) 0.054(8) 0.049(8)
O26 0.087(7) 0.141(9) 0.125(9) -0.062(7) 0.042(6) -0.039(6)
C21 0.072(9) 0.185(13) 0.161(11) -0.041(10) 0.020(8) 0.064(9)
C22 0.114(12) 0.141(11) 0.151(12) -0.014(10) 0.014(10) 0.056(9)
C23 0.157(14) 0.078(7) 0.141(13) 0.024(9) 0.030(10) 0.002(10)
C24 0.149(13) 0.114(10) 0.155(12) 0.005(10) 0.053(10) -0.054(10)
C25 0.084(10) 0.208(16) 0.140(11) -0.035(11) -0.001(9) -0.060(11)
C26 0.049(6) 0.247(15) 0.149(10) -0.019(11) -0.001(6) -0.040(8)
C27 0.103(13) 0.216(16) 0.161(13) 0.027(13) -0.006(11) 0.031(12)
C28 0.112(12) 0.163(13) 0.154(12) 0.032(11) 0.003(11) 0.063(10)
C29 0.119(12) 0.113(10) 0.124(12) -0.014(10) 0.040(10) 0.037(10)
C30 0.132(10) 0.099(8) 0.148(10) -0.051(8) 0.040(8) -0.007(8)
C31 0.072(7) 0.174(12) 0.138(10) -0.073(9) 0.020(7) -0.030(7)
C32 0.053(6) 0.223(14) 0.160(11) -0.044(10) 0.007(7) 0.007(8)
N41 0.058(2) 0.066(2) 0.0397(18) 0.000 0.0206(16) 0.000
O41 0.159(6) 0.199(9) 0.045(3) -0.021(3) 0.053(4) -0.022(5)
C41 0.069(4) 0.085(7) 0.044(3) 0.004(3) 0.030(3) -0.004(3)
N42 0.066(3) 0.202(6) 0.038(2) 0.000 0.025(2) 0.000
O42 0.339(14) 0.227(13) 0.087(5) 0.029(5) 0.144(7) 0.061(9)
C42 0.122(7) 0.130(14) 0.055(4) 0.000(4) 0.049(4) 0.014(6)

loop_
_atom_type_symbol
_atom_type_description
_atom_type_scat_dispersion_real
_atom_type_scat_dispersion_imag
_atom_type_scat_source
C C 0.0033 0.0016 'International Tables Vol C Tables 4.2.6.8 and 6.1.1.4'
H H 0.0000 0.0000 'International Tables Vol C Tables 4.2.6.8 and 6.1.1.4'
K K 0.2009 0.2494 'International Tables Vol C Tables 4.2.6.8 and 6.1.1.4'
N N 0.0061 0.0033 'International Tables Vol C Tables 4.2.6.8 and 6.1.1.4'
O O 0.0106 0.0060 'International Tables Vol C Tables 4.2.6.8 and 6.1.1.4'
Si Si 0.0817 0.0704 'International Tables Vol C Tables 4.2.6.8 and 6.1.1.4'
U U -9.6767 9.6646 'International Tables Vol C Tables 4.2.6.8 and 6.1.1.4'

loop_
_geom_angle_atom_site_label_1
_geom_angle_atom_site_label_2
_geom_angle_atom_site_label_3
_geom_angle
_geom_angle_site_symmetry_1
_geom_angle_site_symmetry_3
N1 U1 N1 118.17(14) 4_575 .
N1 U1 N2 120.83(7) 4_575 .
N1 U1 N2 120.82(7) . .
N1 U1 N41 91.64(9) 4_575 .
N1 U1 N41 91.64(9) . .
N2 U1 N41 90.94(13) . .
N1 U1 N42 88.85(9) 4_575 .
N1 U1 N42 88.85(9) . .
N2 U1 N42 88.11(15) . .
N41 U1 N42 179.04(15) . .
N1 U1 Si2B 136.54(8) 4_575 .
N1 U1 Si2B 27.18(9) . .
N2 U1 Si2B 100.39(6) . .
N41 U1 Si2B 73.27(5) . .
N42 U1 Si2B 106.90(5) . .
N1 U1 Si1B 101.12(9) 4_575 .
N1 U1 Si1B 24.79(9) . .
N2 U1 Si1B 132.12(6) . .
N41 U1 Si1B 111.18(8) . .
N42 U1 Si1B 69.52(10) . .
Si2B U1 Si1B 51.77(7) . .
N1 U1 Si4 105.49(8) 4_575 .
N1 U1 Si4 130.64(8) . .
N2 U1 Si4 23.15(9) . .
N41 U1 Si4 109.76(10) . .
N42 U1 Si4 69.31(12) . .
Si2B U1 Si4 117.95(7) . .
Si1B U1 Si4 129.80(6) . .
Si1B N1 Si2B 122.6(2) . .
Si2 N1 Si1 116.36(19) . .
Si1B N1 U1 120.8(2) . .
Si2 N1 U1 125.93(17) . .
Si2B N1 U1 115.78(15) . .
Si1 N1 U1 117.47(14) . .
N1 Si1 C3 112.1(2) . .
N1 Si1 C2 113.1(3) . .
C3 Si1 C2 106.0(4) . .
N1 Si1 C1 110.5(6) . .
C3 Si1 C1 106.6(9) . .
C2 Si1 C1 108.2(7) . .
Si1 C1 H1A 109.5 . .
Si1 C1 H1B 109.5 . .
H1A C1 H1B 109.5 . .
Si1 C1 H1C 109.5 . .
H1A C1 H1C 109.5 . .
H1B C1 H1C 109.5 . .
Si1 C2 H2A 109.5 . .
Si1 C2 H2B 109.5 . .
H2A C2 H2B 109.5 . .
Si1 C2 H2C 109.5 . .
H2A C2 H2C 109.5 . .
H2B C2 H2C 109.5 . .
Si1 C3 H3A 109.5 . .
Si1 C3 H3B 109.5 . .
H3A C3 H3B 109.5 . .
Si1 C3 H3C 109.5 . .
H3A C3 H3C 109.5 . .
H3B C3 H3C 109.5 . .
N1 Si2 C4 115.9(6) . .
N1 Si2 C6 108.5(3) . .
C4 Si2 C6 106.1(7) . .
N1 Si2 C5 110.8(12) . .
C4 Si2 C5 111.5(14) . .
C6 Si2 C5 103.0(10) . .
Si2 C4 H4A 109.5 . .
Si2 C4 H4B 109.5 . .
H4A C4 H4B 109.5 . .
Si2 C4 H4C 109.5 . .
H4A C4 H4C 109.5 . .
H4B C4 H4C 109.5 . .
Si2 C5 H5A 109.5 . .
Si2 C5 H5B 109.5 . .
H5A C5 H5B 109.5 . .
Si2 C5 H5C 109.5 . .
H5A C5 H5C 109.5 . .
H5B C5 H5C 109.5 . .
Si2 C6 H6A 109.5 . .
Si2 C6 H6B 109.5 . .
H6A C6 H6B 109.5 . .
Si2 C6 H6C 109.5 . .
H6A C6 H6C 109.5 . .
H6B C6 H6C 109.5 . .
N1 Si1B C2B 112.8(3) . .
N1 Si1B C3B 114.5(9) . .
C2B Si1B C3B 112.6(14) . .
N1 Si1B C1B 110.3(5) . .
C2B Si1B C1B 103.1(6) . .
C3B Si1B C1B 102.5(10) . .
N1 Si1B U1 34.38(12) . .
C2B Si1B U1 82.0(3) . .
C3B Si1B U1 116.6(6) . .
C1B Si1B U1 135.2(4) . .
Si1B C1B H1BA 109.5 . .
Si1B C1B H1BB 109.5 . .
H1BA C1B H1BB 109.5 . .
Si1B C1B H1BC 109.5 . .
H1BA C1B H1BC 109.5 . .
H1BB C1B H1BC 109.5 . .
Si1B C2B H2BA 109.5 . .
Si1B C2B H2BB 109.5 . .
H2BA C2B H2BB 109.5 . .
Si1B C2B H2BC 109.5 . .
H2BA C2B H2BC 109.5 . .
H2BB C2B H2BC 109.5 . .
Si1B C3B H3BA 109.5 . .
Si1B C3B H3BB 109.5 . .
H3BA C3B H3BB 109.5 . .
Si1B C3B H3BC 109.5 . .
H3BA C3B H3BC 109.5 . .
H3BB C3B H3BC 109.5 . .
N1 Si2B C4B 108.4(9) . .
N1 Si2B C5B 114.3(6) . .
C4B Si2B C5B 106.6(10) . .
N1 Si2B C6B 114.0(3) . .
C4B Si2B C6B 106.8(8) . .
C5B Si2B C6B 106.2(6) . .
N1 Si2B U1 37.04(10) . .
C4B Si2B U1 112.4(9) . .
C5B Si2B U1 137.5(6) . .
C6B Si2B U1 78.2(3) . .
Si2B C4B H4BA 109.5 . .
Si2B C4B H4BB 109.5 . .
H4BA C4B H4BB 109.5 . .
Si2B C4B H4BC 109.5 . .
H4BA C4B H4BC 109.5 . .
H4BB C4B H4BC 109.5 . .
Si2B C5B H5BA 109.5 . .
Si2B C5B H5BB 109.5 . .
H5BA C5B H5BB 109.5 . .
Si2B C5B H5BC 109.5 . .
H5BA C5B H5BC 109.5 . .
H5BB C5B H5BC 109.5 . .
Si2B C6B H6BA 109.5 . .
Si2B C6B H6BB 109.5 . .
H6BA C6B H6BB 109.5 . .
Si2B C6B H6BC 109.5 . .
H6BA C6B H6BC 109.5 . .
H6BB C6B H6BC 109.5 . .
Si4 N2 U1 123.90(19) . .
Si3 N2 U1 116.85(15) . .
N2 Si3 C12 108.7(5) . .
N2 Si3 C11 114.6(3) . .
C12 Si3 C11 106.8(6) . .
N2 Si3 C13 114.1(5) . .
C12 Si3 C13 108.0(6) . .
C11 Si3 C13 104.1(6) . .
Si3 C11 H11A 109.5 . .
Si3 C11 H11B 109.5 . .
H11A C11 H11B 109.5 . .
Si3 C11 H11C 109.5 . .
H11A C11 H11C 109.5 . .
H11B C11 H11C 109.5 . .
Si3 C12 H12A 109.5 . .
Si3 C12 H12B 109.5 . .
H12A C12 H12B 109.5 . .
Si3 C12 H12C 109.5 . .
H12A C12 H12C 109.5 . .
H12B C12 H12C 109.5 . .
Si3 C13 H13A 109.5 . .
Si3 C13 H13B 109.5 . .
H13A C13 H13B 109.5 . .
Si3 C13 H13C 109.5 . .
H13A C13 H13C 109.5 . .
H13B C13 H13C 109.5 . .
N2 Si4 C14 108.8(3) . .
N2 Si4 C16 111.8(5) . .
C14 Si4 C16 103.9(6) . .
N2 Si4 C15 113.7(6) . .
C14 Si4 C15 108.6(7) . .
C16 Si4 C15 109.5(5) . .
N2 Si4 U1 32.95(13) . .
C14 Si4 U1 79.5(3) . .
C16 Si4 U1 135.6(4) . .
C15 Si4 U1 111.1(4) . .
Si4 C14 H14A 109.5 . .
Si4 C14 H14B 109.5 . .
H14A C14 H14B 109.5 . .
Si4 C14 H14C 109.5 . .
H14A C14 H14C 109.5 . .
H14B C14 H14C 109.5 . .
Si4 C15 H15A 109.5 . .
Si4 C15 H15B 109.5 . .
H15A C15 H15B 109.5 . .
Si4 C15 H15C 109.5 . .
H15A C15 H15C 109.5 . .
H15B C15 H15C 109.5 . .
Si4 C16 H16A 109.5 . .
Si4 C16 H16B 109.5 . .
H16A C16 H16B 109.5 . .
Si4 C16 H16C 109.5 . .
H16A C16 H16C 109.5 . .
H16B C16 H16C 109.5 . .
O42 K1 O42 29.4(4) 1_554 4_574
O42 K1 O41 175.4(3) 1_554 4_575
O42 K1 O41 148.8(3) 4_574 4_575
O42 K1 O41 148.8(3) 1_554 .
O42 K1 O41 175.4(3) 4_574 .
O41 K1 O41 32.4(3) 4_575 .
O42 K1 O22 70.5(4) 1_554 .
O42 K1 O22 97.2(4) 4_574 .
O41 K1 O22 109.0(4) 4_575 .
O41 K1 O22 79.6(4) . .
O42 K1 O22 97.2(4) 1_554 4_575
O42 K1 O22 70.5(4) 4_574 4_575
O41 K1 O22 79.6(4) 4_575 4_575
O41 K1 O22 109.0(4) . 4_575
O22 K1 O22 129.8(7) . 4_575
O42 K1 O24 82.9(3) 1_554 .
O42 K1 O24 82.9(3) 4_574 .
O41 K1 O24 101.3(2) 4_575 .
O41 K1 O24 101.3(2) . .
O22 K1 O24 113.1(3) . .
O22 K1 O24 113.1(3) 4_575 .
O42 K1 O21 94.9(3) 1_554 .
O42 K1 O21 94.9(3) 4_574 .
O41 K1 O21 80.9(2) 4_575 .
O41 K1 O21 80.9(2) . .
O22 K1 O21 66.5(3) . .
O22 K1 O21 66.5(3) 4_575 .
O24 K1 O21 177.7(2) . .
O42 K1 O25 79.0(5) 1_554 4_575
O42 K1 O25 105.8(5) 4_574 4_575
O41 K1 O25 104.2(5) 4_575 4_575
O41 K1 O25 74.6(4) . 4_575
O24 K1 O25 66.6(4) . 4_575
O21 K1 O25 113.6(4) . 4_575
O42 K1 O25 105.8(5) 1_554 .
O42 K1 O25 79.0(5) 4_574 .
O41 K1 O25 74.6(4) 4_575 .
O41 K1 O25 104.2(5) . .
O24 K1 O25 66.6(4) . .
O21 K1 O25 113.6(4) . .
O25 K1 O25 131.9(7) 4_575 .
O42 K1 O23 102.4(6) 1_554 4_575
O42 K1 O23 78.9(6) 4_574 4_575
O41 K1 O23 79.1(5) 4_575 4_575
O41 K1 O23 104.9(5) . 4_575
O22 K1 O23 166.4(5) . 4_575
O22 K1 O23 61.5(5) 4_575 4_575
O24 K1 O23 53.6(4) . 4_575
O21 K1 O23 126.6(4) . 4_575
O42 K1 O23 78.9(6) 1_554 .
O42 K1 O23 102.4(6) 4_574 .
O41 K1 O23 104.9(5) 4_575 .
O41 K1 O23 79.1(5) . .
O22 K1 O23 61.5(5) . .
O22 K1 O23 166.4(5) 4_575 .
O24 K1 O23 53.6(4) . .
O21 K1 O23 126.6(4) . .
O23 K1 O23 106.3(8) 4_575 .
C21 O21 C21 132.1(18) 4_575 .
C32 O21 K1 129.3(9) . .
C21 O21 K1 104.3(7) 4_575 .
C21 O21 K1 104.3(7) . .
C22 O22 C23 107.8(17) . .
C22 O22 K1 115.9(11) . .
C23 O22 K1 119.6(11) . .
C25 O23 C24 108(2) . .
C25 O23 K1 117.2(16) . .
C24 O23 K1 111.7(12) . .
C27 O24 C27 141(2) 4_575 .
C26 O24 K1 125.4(9) . .
C27 O24 K1 105.3(10) 4_575 .
C27 O24 K1 105.3(10) . .
C29 O25 C28 111.8(18) . .
C29 O25 K1 113.6(12) . .
C28 O25 K1 113.8(14) . .
C30 O26 C31 111.2(13) . .
C30 O26 K1 112.5(9) . .
C31 O26 K1 111.2(11) . .
C22 C21 O21 113.5(13) . .
C22 C21 H21A 108.9 . .
O21 C21 H21A 108.9 . .
C22 C21 H21B 108.9 . .
O21 C21 H21B 108.9 . .
H21A C21 H21B 107.7 . .
O22 C22 C21 109(2) . .
O22 C22 K1 43.8(8) . .
C21 C22 K1 80.8(10) . .
O22 C22 H22A 109.8 . .
C21 C22 H22A 109.8 . .
K1 C22 H22A 152.9 . .
O22 C22 H22B 109.8 . .
C21 C22 H22B 109.8 . .
K1 C22 H22B 90.3 . .
H22A C22 H22B 108.2 . .
O22 C23 C24 105.8(14) . .
O22 C23 H23A 110.6 . .
C24 C23 H23A 110.6 . .
O22 C23 H23B 110.6 . .
C24 C23 H23B 110.6 . .
H23A C23 H23B 108.7 . .
O23 C24 C23 110(2) . .
O23 C24 H24A 109.6 . .
C23 C24 H24A 109.6 . .
O23 C24 H24B 109.6 . .
C23 C24 H24B 109.6 . .
H24A C24 H24B 108.1 . .
O23 C25 C26 104.6(18) . .
O23 C25 H25A 110.8 . .
C26 C25 H25A 110.8 . .
O23 C25 H25B 110.8 . .
C26 C25 H25B 110.8 . .
H25A C25 H25B 108.9 . .
O24 C26 C25 97.0(15) . .
O24 C26 H26A 112.4 . .
C25 C26 H26A 112.4 . .
O24 C26 H26B 112.4 . .
C25 C26 H26B 112.4 . .
H26A C26 H26B 109.9 . .
C28 C27 O24 122(2) . .
C28 C27 K1 80.5(13) . .
O24 C27 K1 49.1(9) . .
C28 C27 H27A 106.8 . .
O24 C27 H27A 106.8 . .
K1 C27 H27A 150.5 . .
C28 C27 H27B 106.8 . .
O24 C27 H27B 106.8 . .
K1 C27 H27B 98.0 . .
H27A C27 H27B 106.7 . .
O25 C28 C27 108(2) . .
O25 C28 H28A 110.2 . .
C27 C28 H28A 110.2 . .
O25 C28 H28B 110.2 . .
C27 C28 H28B 110.2 . .
H28A C28 H28B 108.5 . .
O25 C29 C30 108.9(19) . .
O25 C29 H29A 109.9 . .
C30 C29 H29A 109.9 . .
O25 C29 H29B 109.9 . .
C30 C29 H29B 109.9 . .
H29A C29 H29B 108.3 . .
O26 C30 C29 102.5(13) . .
O26 C30 H30A 111.3 . .
C29 C30 H30A 111.3 . .
O26 C30 H30B 111.3 . .
C29 C30 H30B 111.3 . .
H30A C30 H30B 109.2 . .
O26 C31 C32 108.6(12) . .
O26 C31 H31A 110.0 . .
C32 C31 H31A 110.0 . .
O26 C31 H31B 110.0 . .
C32 C31 H31B 110.0 . .
H31A C31 H31B 108.4 . .
O21 C32 C31 99.7(13) . .
O21 C32 H32A 111.8 . .
C31 C32 H32A 111.8 . .
O21 C32 H32B 111.8 . .
C31 C32 H32B 111.8 . .
H32A C32 H32B 109.6 . .
C41 N41 C41 39.0(7) . 4_575
C41 N41 U1 156.9(4) . .
C41 N41 U1 156.9(4) 4_575 .
C41 O41 O41 73.0(5) . 4_575
C41 O41 C41 27.8(5) . 4_575
O41 O41 C41 45.2(3) 4_575 4_575
C41 O41 K1 144.5(6) . .
O41 O41 K1 73.79(17) 4_575 .
C41 O41 K1 117.9(5) 4_575 .
C41 C41 N41 70.5(3) 4_575 .
C41 C41 O41 107.0(5) 4_575 .
N41 C41 O41 176.5(8) . .
C41 C41 O41 45.2(3) 4_575 4_575
N41 C41 O41 115.7(6) . 4_575
O41 C41 O41 61.8(7) . 4_575
C42 N42 C42 40.4(10) . 4_575
C42 N42 U1 159.8(5) . .
C42 N42 U1 159.8(5) 4_575 .
C42 O42 O42 77.9(7) . 4_575
C42 O42 C42 30.8(9) . 4_575
O42 O42 C42 47.1(5) 4_575 4_575
C42 O42 K1 153.0(9) . 1_556
O42 O42 K1 75.3(2) 4_575 1_556
C42 O42 K1 122.4(6) 4_575 1_556
C42 C42 O42 102.1(7) 4_575 .
C42 C42 N42 69.8(5) 4_575 .
O42 C42 N42 171.9(12) . .
C42 C42 O42 47.1(5) 4_575 4_575
O42 C42 O42 55.0(9) . 4_575
N42 C42 O42 116.9(8) . 4_575

loop_
_geom_bond_atom_site_label_1
_geom_bond_atom_site_label_2
_geom_bond_distance
_geom_bond_site_symmetry_2
U1 N1 2.268(3) 4_575
U1 N1 2.268(3) .
U1 N2 2.270(3) .
U1 N41 2.337(3) .
U1 N42 2.338(4) .
U1 Si2B 3.390(2) .
U1 Si1B 3.449(2) .
U1 Si4 3.4634(18) .
N1 Si1B 1.684(3) .
N1 Si2 1.701(3) .
N1 Si2B 1.720(4) .
N1 Si1 1.818(3) .
Si1 C3 1.845(8) .
Si1 C2 1.887(9) .
Si1 C1 1.89(2) .
C1 H1A 0.9800 .
C1 H1B 0.9800 .
C1 H1C 0.9800 .
C2 H2A 0.9800 .
C2 H2B 0.9800 .
C2 H2C 0.9800 .
C3 H3A 0.9800 .
C3 H3B 0.9800 .
C3 H3C 0.9800 .
Si2 C4 1.90(2) .
Si2 C6 1.898(9) .
Si2 C5 1.93(3) .
C4 H4A 0.9800 .
C4 H4B 0.9800 .
C4 H4C 0.9800 .
C5 H5A 0.9800 .
C5 H5B 0.9800 .
C5 H5C 0.9800 .
C6 H6A 0.9800 .
C6 H6B 0.9800 .
C6 H6C 0.9800 .
Si1B C2B 1.851(10) .
Si1B C3B 1.88(3) .
Si1B C1B 1.885(14) .
C1B H1BA 0.9800 .
C1B H1BB 0.9800 .
C1B H1BC 0.9800 .
C2B H2BA 0.9800 .
C2B H2BB 0.9800 .
C2B H2BC 0.9800 .
C3B H3BA 0.9800 .
C3B H3BB 0.9800 .
C3B H3BC 0.9800 .
Si2B C4B 1.85(2) .
Si2B C5B 1.868(12) .
Si2B C6B 1.876(10) .
C4B H4BA 0.9800 .
C4B H4BB 0.9800 .
C4B H4BC 0.9800 .
C5B H5BA 0.9800 .
C5B H5BB 0.9800 .
C5B H5BC 0.9800 .
C6B H6BA 0.9800 .
C6B H6BB 0.9800 .
C6B H6BC 0.9800 .
N2 Si4 1.640(4) .
N2 Si3 1.821(3) .
Si3 C12 1.867(11) .
Si3 C11 1.869(11) .
Si3 C13 1.899(12) .
C11 H11A 0.9800 .
C11 H11B 0.9800 .
C11 H11C 0.9800 .
C12 H12A 0.9800 .
C12 H12B 0.9800 .
C12 H12C 0.9800 .
C13 H13A 0.9800 .
C13 H13B 0.9800 .
C13 H13C 0.9800 .
Si4 C14 1.874(11) .
Si4 C16 1.877(12) .
Si4 C15 1.930(17) .
C14 H14A 0.9800 .
C14 H14B 0.9800 .
C14 H14C 0.9800 .
C15 H15A 0.9800 .
C15 H15B 0.9800 .
C15 H15C 0.9800 .
C16 H16A 0.9800 .
C16 H16B 0.9800 .
C16 H16C 0.9800 .
K1 O42 2.576(6) 1_554
K1 O42 2.576(6) 4_574
K1 O41 2.639(5) 4_575
K1 O41 2.639(5) .
K1 O22 2.698(15) .
K1 O22 2.698(15) 4_575
K1 O24 2.760(6) .
K1 O21 2.768(6) .
K1 O25 2.79(2) 4_575
K1 O25 2.79(2) .
K1 O23 2.81(2) 4_575
K1 O23 2.81(2) .
O21 C32 1.180(19) .
O21 C21 1.679(15) 4_575
O21 C21 1.679(15) .
O22 C22 1.35(2) .
O22 C23 1.42(3) .
O23 C25 1.39(3) .
O23 C24 1.40(3) .
O24 C26 1.240(19) .
O24 C27 1.57(3) 4_575
O24 C27 1.57(3) .
O25 C29 1.34(3) .
O25 C28 1.40(2) .
O26 C30 1.37(2) .
O26 C31 1.439(19) .
C21 C22 1.47(3) .
C21 H21A 0.9900 .
C21 H21B 0.9900 .
C22 H22A 0.9900 .
C22 H22B 0.9900 .
C23 C24 1.57(2) .
C23 H23A 0.9900 .
C23 H23B 0.9900 .
C24 H24A 0.9900 .
C24 H24B 0.9900 .
C25 C26 1.57(3) .
C25 H25A 0.9900 .
C25 H25B 0.9900 .
C26 H26A 0.9900 .
C26 H26B 0.9900 .
C27 C28 1.48(3) .
C27 H27A 0.9900 .
C27 H27B 0.9900 .
C28 H28A 0.9900 .
C28 H28B 0.9900 .
C29 C30 1.60(2) .
C29 H29A 0.9900 .
C29 H29B 0.9900 .
C30 H30A 0.9900 .
C30 H30B 0.9900 .
C31 C32 1.50(2) .
C31 H31A 0.9900 .
C31 H31B 0.9900 .
C32 H32A 0.9900 .
C32 H32B 0.9900 .
N41 C41 1.167(6) .
N41 C41 1.167(6) 4_575
O41 C41 1.186(7) .
O41 O41 1.473(17) 4_575
O41 C41 1.599(9) 4_575
C41 C41 0.779(14) 4_575
C41 O41 1.598(9) 4_575
N42 C42 1.183(8) .
N42 C42 1.183(8) 4_575
O42 C42 1.170(9) .
O42 O42 1.31(2) 4_575
O42 C42 1.561(11) 4_575
O42 K1 2.576(6) 1_556
C42 C42 0.82(2) 4_575
C42 O42 1.561(11) 4_575
